data_1573212
loop_
_publ_author_name
'Kumar, Nitin'
'Gastelu, Gabriela'
'Z&#xe1;bransk&#xfd;, Martin'
'Kukla, Jaroslav'
'Uranga, Jorge G.'
'Hulla, Martin'

_publ_section_title
;
 Aluminium porphyrins catalyse the hydrogenation of CO<sub>2</sub> with
 H<sub>2</sub>.
;
_journal_issue 48
_journal_name_full 'Chemical science'
_journal_page_first 20573
_journal_page_last 20581
_journal_paper_doi 10.1039/d4sc03665d
_journal_volume 15
_journal_year 2024
_chemical_formula_moiety 'C44 H32 Al N4 O2, C8 H11 N, 2(C H2 Cl2), Cl'
_chemical_formula_sum 'C54 H47 Al Cl5 N5 O2'
_chemical_formula_weight 1002.19
_chemical_name_systematic
'diaqua-(meso-tetraphenylporphyrinaluminium(III) chloride-2,4,6-collidine-dichloromethane (1:1:2)'
_space_group_crystal_system triclinic
_space_group_IT_number 2
_space_group_name_Hall '-P 1'
_space_group_name_H-M_alt 'P -1'
_atom_sites_solution_hydrogens mixed
_atom_sites_solution_primary direct
_atom_sites_solution_secondary difmap
_audit_creation_method SHELXL-2019/3
_audit_update_record
;
2024-05-24 deposited with the CCDC.	2024-11-17 downloaded from the CCDC.
;
_cell_angle_alpha 65.6460(10)
_cell_angle_beta 68.3900(10)
_cell_angle_gamma 83.6570(10)
_cell_formula_units_Z 2
_cell_length_a 13.4603(5)
_cell_length_b 14.4286(5)
_cell_length_c 14.8360(5)
_cell_measurement_reflns_used 9619
_cell_measurement_temperature 120(2)
_cell_measurement_theta_max 27.4455
_cell_measurement_theta_min 2.6704
_cell_volume 2437.53(15)
_computing_cell_refinement 'SAINT V8.40B (Bruker AXS LLC, 2019)'
_computing_data_collection 'Bruker Instrument Service v8.5.0.27 Release'
_computing_data_reduction 'SAINT V8.40B (Bruker AXS LLC, 2019)'
_computing_molecular_graphics 'PLATON (Spek, 2018)'
_computing_publication_material 'PLATON (Spek, 2018)'
_computing_structure_refinement 'SHELXL-2019/2 (Sheldrick, 2019)'
_computing_structure_solution 'SHELXT 2018/2 (Sheldrick, 2018)'
_diffrn_ambient_temperature 120(2)
_diffrn_detector_area_resol_mean 7.3910
_diffrn_measured_fraction_theta_full 0.999
_diffrn_measured_fraction_theta_max 0.999
_diffrn_measurement_device 'Bruker D8 Venture'
_diffrn_measurement_device_type 'Kappa goniometer'
_diffrn_measurement_method '\f and \w scans'
_diffrn_radiation_monochromator 'multilayer mirror'
_diffrn_radiation_type MoK\a
_diffrn_radiation_wavelength 0.71073
_diffrn_reflns_av_R_equivalents 0.0376
_diffrn_reflns_av_unetI/netI 0.0183
_diffrn_reflns_Laue_measured_fraction_full 0.999
_diffrn_reflns_Laue_measured_fraction_max 0.999
_diffrn_reflns_limit_h_max 17
_diffrn_reflns_limit_h_min -17
_diffrn_reflns_limit_k_max 18
_diffrn_reflns_limit_k_min -18
_diffrn_reflns_limit_l_max 19
_diffrn_reflns_limit_l_min -19
_diffrn_reflns_number 92637
_diffrn_reflns_point_group_measured_fraction_full 0.999
_diffrn_reflns_point_group_measured_fraction_max 0.999
_diffrn_reflns_theta_full 25.242
_diffrn_reflns_theta_max 27.461
_diffrn_reflns_theta_min 2.006
_diffrn_source 'INCOATEC microfocus sealed tube'
_exptl_absorpt_coefficient_mu 0.364
_exptl_absorpt_correction_T_max 0.98
_exptl_absorpt_correction_T_min 0.94
_exptl_absorpt_correction_type multi-scan
_exptl_absorpt_process_details 'SADABS (Bruker, 2005)'
_exptl_crystal_colour purple
_exptl_crystal_density_diffrn 1.365
_exptl_crystal_density_meas ?
_exptl_crystal_density_method 'not measured'
_exptl_crystal_description plate
_exptl_crystal_F_000 1040
_exptl_crystal_size_max 0.355
_exptl_crystal_size_mid 0.092
_exptl_crystal_size_min 0.060
_exptl_transmission_factor_max 0.746
_exptl_transmission_factor_min 0.717
_refine_diff_density_max 0.691
_refine_diff_density_min -0.630
_refine_diff_density_rms 0.054
_refine_ls_extinction_method none
_refine_ls_goodness_of_fit_ref 1.051
_refine_ls_hydrogen_treatment constr
_refine_ls_matrix_type full
_refine_ls_number_parameters 607
_refine_ls_number_reflns 11148
_refine_ls_number_restraints 0
_refine_ls_restrained_S_all 1.051
_refine_ls_R_factor_all 0.0464
_refine_ls_R_factor_gt 0.0424
_refine_ls_shift/su_max 0.000
_refine_ls_shift/su_mean 0.000
_refine_ls_structure_factor_coef Fsqd
_refine_ls_weighting_details 'w=1/[\s^2^(Fo^2^)+(0.0382P)^2^+2.4623P] where P=(Fo^2^+2Fc^2^)/3'
_refine_ls_weighting_scheme calc
_refine_ls_wR_factor_gt 0.1015
_refine_ls_wR_factor_ref 0.1039
_reflns_Friedel_coverage 0.000
_reflns_number_gt 10178
_reflns_number_total 11148
_reflns_threshold_expression 'I > 2\s(I)'
_cod_data_source_file d4sc03665d2.cif
_cod_data_source_block mo_mz_nkc_hulla_0m_a
_cod_depositor_comments
;
The following automatic conversions were performed:

data item '_exptl_absorpt_correction_type' value 'Multi-Scan' was
changed to 'multi-scan' in accordance with the
/home/data/users/saulius/crontab/automatic-downloads/rss-feeds/RSC/lib/dictionaries/cif_core.dic
dictionary named 'cif_core.dic' version 2.4.2 last updated on
2011-04-26.

data item '_exptl_crystal_density_meas' value 'not measured' was
changed to '?' -- the value is perceived as not measured.

Automatic conversion script
Id: cif_fix_values 8170 2020-07-09 18:12:32Z antanas 

 Adding full bibliography for 1573210--1573212.cif.
;
_cod_database_code 1573212
_shelx_shelxl_version_number 2019/3
_shelx_space_group_comment
;
The symmetry employed for this shelxl refinement is uniquely defined
by the following loop, which should always be used as a source of
symmetry information in preference to the above space-group names.
They are only intended as comments.
;
_shelx_estimated_absorpt_t_min 0.882
_shelx_estimated_absorpt_t_max 0.979

loop_
_space_group_symop_operation_xyz
'x, y, z'
'-x, -y, -z'

loop_
_atom_site_label
_atom_site_type_symbol
_atom_site_fract_x
_atom_site_fract_y
_atom_site_fract_z
_atom_site_U_iso_or_equiv
_atom_site_adp_type
_atom_site_occupancy
_atom_site_site_symmetry_order
_atom_site_calc_flag
_atom_site_refinement_flags_posn
_atom_site_refinement_flags_adp
_atom_site_refinement_flags_occupancy
_atom_site_disorder_assembly
_atom_site_disorder_group
Al1 Al 0.49176(3) 0.49873(3) 0.75771(3) 0.01047(9) Uani 1 1 d . . . . .
O1 O 0.49342(9) 0.50016(8) 0.88879(8) 0.0155(2) Uani 1 1 d . . . . .
H1A H 0.452093 0.533456 0.920396 0.023 Uiso 1 1 d R U . . .
H1B H 0.539194 0.478256 0.912396 0.023 Uiso 1 1 d R U . . .
O2 O 0.49093(9) 0.49579(8) 0.63230(8) 0.0167(2) Uani 1 1 d . . . . .
H2A H 0.474074 0.547053 0.579371 0.025 Uiso 1 1 d R U . . .
H2B H 0.513373 0.449352 0.606271 0.025 Uiso 1 1 d R U . . .
Cl1 Cl 0.42094(5) 0.65202(4) 0.46762(4) 0.03613(13) Uani 1 1 d . . . . .
N1 N 0.46290(10) 0.64666(9) 0.70723(10) 0.0124(2) Uani 1 1 d . . . . .
N2 N 0.33407(10) 0.46473(9) 0.82955(10) 0.0128(2) Uani 1 1 d . . . . .
N3 N 0.52057(10) 0.35120(9) 0.80991(10) 0.0120(2) Uani 1 1 d . . . . .
N4 N 0.64968(10) 0.53204(9) 0.69391(10) 0.0120(2) Uani 1 1 d . . . . .
N5 N 0.34840(11) 0.59323(11) 1.01627(11) 0.0183(3) Uani 1 1 d . . . . .
C1 C 0.53722(12) 0.72738(11) 0.65435(12) 0.0140(3) Uani 1 1 d . . . . .
C2 C 0.48513(13) 0.82210(12) 0.62531(13) 0.0186(3) Uani 1 1 d . . . . .
H2 H 0.518367 0.888554 0.590461 0.022 Uiso 1 1 calc R U . . .
C3 C 0.37975(13) 0.79849(12) 0.65710(13) 0.0189(3) Uani 1 1 d . . . . .
H3 H 0.325464 0.845198 0.646252 0.023 Uiso 1 1 calc R U . . .
C4 C 0.36543(12) 0.68949(11) 0.71033(12) 0.0140(3) Uani 1 1 d . . . . .
C5 C 0.26658(12) 0.63626(11) 0.76181(12) 0.0138(3) Uani 1 1 d . . . . .
C6 C 0.25292(12) 0.53103(11) 0.82141(12) 0.0140(3) Uani 1 1 d . . . . .
C7 C 0.15082(12) 0.47709(12) 0.88715(13) 0.0175(3) Uani 1 1 d . . . . .
H7 H 0.082583 0.505534 0.895402 0.021 Uiso 1 1 calc R U . . .
C8 C 0.17045(12) 0.37797(12) 0.93510(13) 0.0179(3) Uani 1 1 d . . . . .
H8 H 0.118611 0.324005 0.984389 0.021 Uiso 1 1 calc R U . . .
C9 C 0.28451(12) 0.36994(11) 0.89727(12) 0.0146(3) Uani 1 1 d . . . . .
C10 C 0.33652(12) 0.27859(11) 0.92263(12) 0.0149(3) Uani 1 1 d . . . . .
C11 C 0.44690(12) 0.27082(11) 0.87844(12) 0.0145(3) Uani 1 1 d . . . . .
C12 C 0.49897(13) 0.17606(12) 0.89265(13) 0.0184(3) Uani 1 1 d . . . . .
H12 H 0.466181 0.109772 0.936906 0.022 Uiso 1 1 calc R U . . .
C13 C 0.60344(13) 0.19903(11) 0.83116(13) 0.0179(3) Uani 1 1 d . . . . .
H13 H 0.657737 0.151880 0.823557 0.021 Uiso 1 1 calc R U . . .
C14 C 0.61691(12) 0.30816(11) 0.77947(11) 0.0133(3) Uani 1 1 d . . . . .
C15 C 0.71535(12) 0.36122(11) 0.71187(11) 0.0133(3) Uani 1 1 d . . . . .
C16 C 0.73020(12) 0.46665(11) 0.67594(11) 0.0129(3) Uani 1 1 d . . . . .
C17 C 0.83167(12) 0.52301(12) 0.61448(12) 0.0166(3) Uani 1 1 d . . . . .
H17 H 0.899174 0.495929 0.590562 0.020 Uiso 1 1 calc R U . . .
C18 C 0.81265(12) 0.62177(12) 0.59728(12) 0.0165(3) Uani 1 1 d . . . . .
H18 H 0.864578 0.676829 0.561133 0.020 Uiso 1 1 calc R U . . .
C19 C 0.69929(12) 0.62770(11) 0.64389(11) 0.0132(3) Uani 1 1 d . . . . .
C20 C 0.64768(12) 0.71973(11) 0.62830(12) 0.0137(3) Uani 1 1 d . . . . .
C21 C 0.71585(12) 0.81631(11) 0.57215(12) 0.0150(3) Uani 1 1 d . . . . .
C22 C 0.72870(13) 0.87918(12) 0.46731(13) 0.0194(3) Uani 1 1 d . . . . .
H22 H 0.695134 0.859710 0.431109 0.023 Uiso 1 1 calc R U . . .
C23 C 0.79007(13) 0.96997(12) 0.41526(14) 0.0221(3) Uani 1 1 d . . . . .
H23 H 0.798229 1.012199 0.343852 0.026 Uiso 1 1 calc R U . . .
C24 C 0.83936(13) 0.99901(12) 0.46725(14) 0.0225(3) Uani 1 1 d . . . . .
H24 H 0.880110 1.061775 0.432108 0.027 Uiso 1 1 calc R U . . .
C25 C 0.82907(14) 0.93613(13) 0.57095(14) 0.0231(3) Uani 1 1 d . . . . .
H25 H 0.864294 0.955100 0.606201 0.028 Uiso 1 1 calc R U . . .
C26 C 0.76707(13) 0.84515(12) 0.62342(13) 0.0194(3) Uani 1 1 d . . . . .
H26 H 0.759767 0.802637 0.694546 0.023 Uiso 1 1 calc R U . . .
C27 C 0.16803(12) 0.69377(11) 0.75578(12) 0.0147(3) Uani 1 1 d . . . . .
C28 C 0.11215(13) 0.68128(13) 0.69875(14) 0.0213(3) Uani 1 1 d . . . . .
H28 H 0.139659 0.640182 0.659636 0.026 Uiso 1 1 calc R U . . .
C29 C 0.01635(14) 0.72852(13) 0.69865(15) 0.0246(4) Uani 1 1 d . . . . .
H29 H -0.021779 0.718844 0.660330 0.030 Uiso 1 1 calc R U . . .
C30 C -0.02339(13) 0.78939(13) 0.75407(14) 0.0237(4) Uani 1 1 d . . . . .
H30 H -0.089671 0.820331 0.755242 0.028 Uiso 1 1 calc R U . . .
C31 C 0.03315(14) 0.80539(14) 0.80788(13) 0.0242(4) Uani 1 1 d . . . . .
H31 H 0.006883 0.849114 0.844121 0.029 Uiso 1 1 calc R U . . .
C32 C 0.12863(13) 0.75749(13) 0.80905(13) 0.0199(3) Uani 1 1 d . . . . .
H32 H 0.167063 0.768410 0.846477 0.024 Uiso 1 1 calc R U . . .
C33 C 0.27114(12) 0.18132(11) 0.99609(13) 0.0176(3) Uani 1 1 d . . . . .
C34 C 0.20479(14) 0.14328(13) 0.96487(15) 0.0242(3) Uani 1 1 d . . . . .
H34 H 0.197552 0.181206 0.898099 0.029 Uiso 1 1 calc R U . . .
C35 C 0.14891(15) 0.04962(14) 1.03138(17) 0.0318(4) Uani 1 1 d . . . . .
H35 H 0.104023 0.023699 1.009605 0.038 Uiso 1 1 calc R U . . .
C36 C 0.15864(16) -0.00577(13) 1.12909(16) 0.0327(4) Uani 1 1 d . . . . .
H36 H 0.120561 -0.069618 1.174188 0.039 Uiso 1 1 calc R U . . .
C37 C 0.22355(15) 0.03179(13) 1.16084(15) 0.0294(4) Uani 1 1 d . . . . .
H37 H 0.229682 -0.006007 1.228122 0.035 Uiso 1 1 calc R U . . .
C38 C 0.28009(14) 0.12475(13) 1.09482(13) 0.0228(3) Uani 1 1 d . . . . .
H38 H 0.325111 0.149967 1.117007 0.027 Uiso 1 1 calc R U . . .
C39 C 0.80695(12) 0.30169(11) 0.67459(12) 0.0146(3) Uani 1 1 d . . . . .
C40 C 0.79775(13) 0.24720(12) 0.61866(13) 0.0188(3) Uani 1 1 d . . . . .
H40 H 0.733709 0.248392 0.605296 0.023 Uiso 1 1 calc R U . . .
C41 C 0.88194(14) 0.19144(12) 0.58268(13) 0.0234(4) Uani 1 1 d . . . . .
H41 H 0.875105 0.154515 0.544865 0.028 Uiso 1 1 calc R U . . .
C42 C 0.97546(14) 0.18910(12) 0.60128(14) 0.0247(4) Uani 1 1 d . . . . .
H42 H 1.032520 0.150285 0.576825 0.030 Uiso 1 1 calc R U . . .
C43 C 0.98610(13) 0.24347(12) 0.65572(14) 0.0224(3) Uani 1 1 d . . . . .
H43 H 1.050780 0.242613 0.667893 0.027 Uiso 1 1 calc R U . . .
C44 C 0.90214(13) 0.29918(12) 0.69243(12) 0.0176(3) Uani 1 1 d . . . . .
H44 H 0.909604 0.335972 0.730116 0.021 Uiso 1 1 calc R U . . .
C45 C 0.35600(14) 0.69592(13) 0.97616(13) 0.0198(3) Uani 1 1 d . . . . .
C46 C 0.26604(15) 0.75279(14) 0.99357(14) 0.0246(4) Uani 1 1 d . . . . .
H46 H 0.273672 0.824921 0.965903 0.030 Uiso 1 1 calc R U . . .
C47 C 0.16515(14) 0.70449(15) 1.05125(14) 0.0260(4) Uani 1 1 d . . . . .
C48 C 0.15835(14) 0.59922(15) 1.09163(14) 0.0243(4) Uani 1 1 d . . . . .
H48 H 0.090493 0.563688 1.131606 0.029 Uiso 1 1 calc R U . . .
C49 C 0.25090(13) 0.54526(13) 1.07374(13) 0.0195(3) Uani 1 1 d . . . . .
C50 C 0.46629(15) 0.74504(14) 0.91182(15) 0.0268(4) Uani 1 1 d . . . . .
H50A H 0.463099 0.818652 0.892614 0.040 Uiso 1 1 calc R U . . .
H50B H 0.495078 0.731991 0.847329 0.040 Uiso 1 1 calc R U . . .
H50C H 0.512771 0.716590 0.953456 0.040 Uiso 1 1 calc R U . . .
C51 C 0.06602(17) 0.76483(18) 1.06811(17) 0.0380(5) Uani 1 1 d . . . . .
H51A H 0.074675 0.813325 1.095720 0.057 Uiso 1 1 calc R U . . .
H51B H 0.003891 0.718346 1.118987 0.057 Uiso 1 1 calc R U . . .
H51C H 0.055138 0.801996 1.000587 0.057 Uiso 1 1 calc R U . . .
C52 C 0.24759(15) 0.43133(14) 1.11790(14) 0.0256(4) Uani 1 1 d . . . . .
H52A H 0.173283 0.405148 1.146965 0.038 Uiso 1 1 calc R U . . .
H52B H 0.277761 0.405413 1.174167 0.038 Uiso 1 1 calc R U . . .
H52C H 0.289540 0.408826 1.061481 0.038 Uiso 1 1 calc R U . . .
C53 C 0.52202(18) 0.88968(17) 0.3184(2) 0.0413(5) Uani 1 1 d . . . . .
H53A H 0.514218 0.843307 0.287155 0.050 Uiso 1 1 calc R U . . .
H53B H 0.528923 0.847453 0.387748 0.050 Uiso 1 1 calc R U . . .
Cl2 Cl 0.63930(5) 0.96920(5) 0.23399(5) 0.05648(17) Uani 1 1 d . . . . .
Cl3 Cl 0.40758(5) 0.96049(5) 0.33742(7) 0.05970(19) Uani 1 1 d . . . . .
C54 C 0.25341(19) 0.4248(2) 0.6155(2) 0.0482(6) Uani 1 1 d . . . . .
H54A H 0.289968 0.450848 0.537690 0.058 Uiso 1 1 calc R U . . .
H54B H 0.289515 0.457467 0.642979 0.058 Uiso 1 1 calc R U . . .
Cl4 Cl 0.11854(5) 0.45767(4) 0.64507(5) 0.04238(13) Uani 1 1 d . . . . .
Cl5 Cl 0.26436(6) 0.29222(5) 0.67146(6) 0.05678(17) Uani 1 1 d . . . . .

loop_
_atom_site_aniso_label
_atom_site_aniso_U_11
_atom_site_aniso_U_22
_atom_site_aniso_U_33
_atom_site_aniso_U_23
_atom_site_aniso_U_13
_atom_site_aniso_U_12
Al1 0.0102(2) 0.00920(19) 0.01094(19) -0.00358(16) -0.00334(16) 0.00119(15)
O1 0.0149(5) 0.0197(5) 0.0155(5) -0.0098(4) -0.0078(4) 0.0074(4)
O2 0.0235(6) 0.0147(5) 0.0149(5) -0.0072(4) -0.0097(4) 0.0050(4)
Cl1 0.0668(3) 0.0265(2) 0.0325(2) -0.01890(19) -0.0346(2) 0.0247(2)
N1 0.0108(6) 0.0109(6) 0.0145(6) -0.0046(5) -0.0042(5) 0.0010(4)
N2 0.0124(6) 0.0102(6) 0.0142(6) -0.0037(5) -0.0048(5) 0.0014(5)
N3 0.0109(6) 0.0109(6) 0.0122(6) -0.0038(5) -0.0030(5) 0.0010(4)
N4 0.0120(6) 0.0099(5) 0.0125(6) -0.0043(5) -0.0033(5) 0.0012(4)
N5 0.0167(6) 0.0208(7) 0.0179(6) -0.0088(5) -0.0065(5) 0.0040(5)
C1 0.0147(7) 0.0111(7) 0.0153(7) -0.0050(5) -0.0051(6) 0.0012(5)
C2 0.0182(8) 0.0106(7) 0.0234(8) -0.0043(6) -0.0067(6) 0.0016(6)
C3 0.0168(7) 0.0126(7) 0.0235(8) -0.0051(6) -0.0063(6) 0.0039(6)
C4 0.0142(7) 0.0127(7) 0.0153(7) -0.0056(6) -0.0061(6) 0.0033(5)
C5 0.0137(7) 0.0130(7) 0.0156(7) -0.0063(6) -0.0063(6) 0.0034(5)
C6 0.0125(7) 0.0147(7) 0.0159(7) -0.0070(6) -0.0058(6) 0.0024(5)
C7 0.0113(7) 0.0169(7) 0.0214(8) -0.0060(6) -0.0048(6) 0.0009(6)
C8 0.0137(7) 0.0163(7) 0.0196(7) -0.0052(6) -0.0034(6) -0.0007(6)
C9 0.0140(7) 0.0137(7) 0.0140(7) -0.0045(6) -0.0037(6) -0.0007(5)
C10 0.0140(7) 0.0126(7) 0.0142(7) -0.0031(6) -0.0032(6) -0.0007(5)
C11 0.0154(7) 0.0110(7) 0.0149(7) -0.0038(5) -0.0044(6) 0.0003(5)
C12 0.0177(8) 0.0106(7) 0.0201(7) -0.0032(6) -0.0027(6) 0.0004(6)
C13 0.0181(7) 0.0113(7) 0.0202(7) -0.0054(6) -0.0045(6) 0.0038(6)
C14 0.0147(7) 0.0114(7) 0.0140(7) -0.0056(5) -0.0053(6) 0.0029(5)
C15 0.0135(7) 0.0126(7) 0.0136(7) -0.0058(5) -0.0045(5) 0.0025(5)
C16 0.0121(7) 0.0130(7) 0.0123(6) -0.0050(5) -0.0033(5) 0.0018(5)
C17 0.0120(7) 0.0155(7) 0.0181(7) -0.0058(6) -0.0020(6) 0.0011(6)
C18 0.0136(7) 0.0142(7) 0.0176(7) -0.0046(6) -0.0028(6) -0.0009(5)
C19 0.0134(7) 0.0120(7) 0.0125(6) -0.0041(5) -0.0035(5) -0.0004(5)
C20 0.0141(7) 0.0110(7) 0.0144(7) -0.0040(5) -0.0044(5) 0.0001(5)
C21 0.0111(7) 0.0102(6) 0.0198(7) -0.0050(6) -0.0028(6) 0.0010(5)
C22 0.0178(8) 0.0170(7) 0.0205(8) -0.0052(6) -0.0062(6) 0.0003(6)
C23 0.0203(8) 0.0139(7) 0.0219(8) -0.0022(6) -0.0028(6) 0.0022(6)
C24 0.0202(8) 0.0102(7) 0.0288(9) -0.0073(6) 0.0003(7) -0.0021(6)
C25 0.0235(8) 0.0175(8) 0.0301(9) -0.0117(7) -0.0080(7) -0.0024(6)
C26 0.0202(8) 0.0149(7) 0.0212(8) -0.0060(6) -0.0065(6) 0.0002(6)
C27 0.0124(7) 0.0113(7) 0.0159(7) -0.0016(6) -0.0047(6) 0.0016(5)
C28 0.0202(8) 0.0188(8) 0.0280(8) -0.0105(7) -0.0111(7) 0.0030(6)
C29 0.0193(8) 0.0236(8) 0.0309(9) -0.0053(7) -0.0150(7) -0.0001(7)
C30 0.0119(7) 0.0242(8) 0.0229(8) -0.0009(7) -0.0041(6) 0.0047(6)
C31 0.0221(8) 0.0248(8) 0.0199(8) -0.0092(7) -0.0035(7) 0.0102(7)
C32 0.0199(8) 0.0217(8) 0.0181(7) -0.0082(6) -0.0077(6) 0.0058(6)
C33 0.0126(7) 0.0114(7) 0.0200(7) -0.0038(6) 0.0008(6) 0.0009(5)
C34 0.0211(8) 0.0179(8) 0.0289(9) -0.0076(7) -0.0054(7) -0.0013(6)
C35 0.0252(9) 0.0212(9) 0.0435(11) -0.0135(8) -0.0036(8) -0.0060(7)
C36 0.0300(10) 0.0129(8) 0.0339(10) -0.0043(7) 0.0072(8) -0.0044(7)
C37 0.0314(10) 0.0170(8) 0.0215(8) -0.0018(7) 0.0028(7) 0.0030(7)
C38 0.0224(8) 0.0171(8) 0.0198(8) -0.0038(6) -0.0020(6) 0.0017(6)
C39 0.0140(7) 0.0108(6) 0.0133(7) -0.0032(5) -0.0007(5) 0.0007(5)
C40 0.0201(8) 0.0152(7) 0.0193(7) -0.0071(6) -0.0045(6) 0.0000(6)
C41 0.0301(9) 0.0146(7) 0.0195(8) -0.0092(6) 0.0010(7) -0.0014(6)
C42 0.0201(8) 0.0134(7) 0.0258(8) -0.0063(6) 0.0053(7) 0.0035(6)
C43 0.0141(7) 0.0166(7) 0.0260(8) -0.0035(7) -0.0020(6) 0.0017(6)
C44 0.0167(7) 0.0143(7) 0.0184(7) -0.0054(6) -0.0042(6) 0.0014(6)
C45 0.0230(8) 0.0212(8) 0.0181(7) -0.0087(6) -0.0102(6) 0.0038(6)
C46 0.0326(9) 0.0236(8) 0.0251(8) -0.0132(7) -0.0171(7) 0.0111(7)
C47 0.0250(9) 0.0388(10) 0.0258(9) -0.0214(8) -0.0159(7) 0.0160(8)
C48 0.0159(8) 0.0397(10) 0.0223(8) -0.0177(8) -0.0071(6) 0.0047(7)
C49 0.0183(8) 0.0266(8) 0.0159(7) -0.0110(6) -0.0063(6) 0.0022(6)
C50 0.0276(9) 0.0231(8) 0.0266(9) -0.0069(7) -0.0089(7) -0.0017(7)
C51 0.0333(11) 0.0542(13) 0.0389(11) -0.0294(10) -0.0209(9) 0.0267(10)
C52 0.0257(9) 0.0263(9) 0.0228(8) -0.0091(7) -0.0061(7) -0.0034(7)
C53 0.0414(12) 0.0368(11) 0.0554(14) -0.0236(11) -0.0246(11) 0.0111(9)
Cl2 0.0478(3) 0.0524(4) 0.0473(3) -0.0047(3) -0.0123(3) 0.0074(3)
Cl3 0.0416(3) 0.0549(4) 0.1044(6) -0.0488(4) -0.0351(4) 0.0191(3)
C54 0.0368(12) 0.0496(14) 0.0538(14) -0.0146(12) -0.0147(11) -0.0120(10)
Cl4 0.0453(3) 0.0377(3) 0.0552(3) -0.0286(3) -0.0182(3) 0.0008(2)
Cl5 0.0536(4) 0.0571(4) 0.0623(4) -0.0260(3) -0.0250(3) 0.0162(3)

loop_
_atom_type_symbol
_atom_type_description
_atom_type_scat_dispersion_real
_atom_type_scat_dispersion_imag
_atom_type_scat_source
C C 0.0033 0.0016 'International Tables Vol C Tables 4.2.6.8 and 6.1.1.4'
H H 0.0000 0.0000 'International Tables Vol C Tables 4.2.6.8 and 6.1.1.4'
Al Al 0.0645 0.0514 'International Tables Vol C Tables 4.2.6.8 and 6.1.1.4'
Cl Cl 0.1484 0.1585 'International Tables Vol C Tables 4.2.6.8 and 6.1.1.4'
N N 0.0061 0.0033 'International Tables Vol C Tables 4.2.6.8 and 6.1.1.4'
O O 0.0106 0.0060 'International Tables Vol C Tables 4.2.6.8 and 6.1.1.4'

loop_
_geom_angle_atom_site_label_1
_geom_angle_atom_site_label_2
_geom_angle_atom_site_label_3
_geom_angle
_geom_angle_site_symmetry_1
_geom_angle_site_symmetry_3
_geom_angle_publ_flag
O2 Al1 O1 179.29(5) . . ?
O2 Al1 N3 90.05(5) . . ?
O1 Al1 N3 89.26(5) . . ?
O2 Al1 N1 90.75(5) . . ?
O1 Al1 N1 89.94(5) . . ?
N3 Al1 N1 179.20(6) . . ?
O2 Al1 N4 91.49(5) . . ?
O1 Al1 N4 88.33(5) . . ?
N3 Al1 N4 89.36(5) . . ?
N1 Al1 N4 90.62(5) . . ?
O2 Al1 N2 91.82(5) . . ?
O1 Al1 N2 88.35(5) . . ?
N3 Al1 N2 90.30(5) . . ?
N1 Al1 N2 89.68(5) . . ?
N4 Al1 N2 176.66(5) . . ?
Al1 O1 H1A 123.6 . . ?
Al1 O1 H1B 124.6 . . ?
H1A O1 H1B 110.9 . . ?
Al1 O2 H2A 127.2 . . ?
Al1 O2 H2B 129.8 . . ?
H2A O2 H2B 102.7 . . ?
C1 N1 C4 105.59(12) . . ?
C1 N1 Al1 127.07(10) . . ?
C4 N1 Al1 127.16(10) . . ?
C6 N2 C9 105.81(12) . . ?
C6 N2 Al1 127.17(10) . . ?
C9 N2 Al1 127.03(10) . . ?
C14 N3 C11 105.81(12) . . ?
C14 N3 Al1 126.97(10) . . ?
C11 N3 Al1 127.08(10) . . ?
C19 N4 C16 105.56(12) . . ?
C19 N4 Al1 126.62(10) . . ?
C16 N4 Al1 127.10(10) . . ?
C49 N5 C45 118.89(14) . . ?
N1 C1 C20 125.59(13) . . ?
N1 C1 C2 110.18(13) . . ?
C20 C1 C2 124.19(14) . . ?
C3 C2 C1 106.95(14) . . ?
C3 C2 H2 126.5 . . ?
C1 C2 H2 126.5 . . ?
C2 C3 C4 107.12(13) . . ?
C2 C3 H3 126.4 . . ?
C4 C3 H3 126.4 . . ?
N1 C4 C5 125.49(13) . . ?
N1 C4 C3 110.09(13) . . ?
C5 C4 C3 124.35(14) . . ?
C4 C5 C6 123.76(14) . . ?
C4 C5 C27 119.02(13) . . ?
C6 C5 C27 117.21(13) . . ?
N2 C6 C5 125.51(14) . . ?
N2 C6 C7 110.08(13) . . ?
C5 C6 C7 124.36(14) . . ?
C8 C7 C6 106.99(14) . . ?
C8 C7 H7 126.5 . . ?
C6 C7 H7 126.5 . . ?
C7 C8 C9 107.03(14) . . ?
C7 C8 H8 126.5 . . ?
C9 C8 H8 126.5 . . ?
N2 C9 C10 125.35(14) . . ?
N2 C9 C8 110.04(13) . . ?
C10 C9 C8 124.57(14) . . ?
C9 C10 C11 123.99(14) . . ?
C9 C10 C33 119.00(13) . . ?
C11 C10 C33 116.89(13) . . ?
N3 C11 C10 125.71(13) . . ?
N3 C11 C12 109.96(13) . . ?
C10 C11 C12 124.19(14) . . ?
C13 C12 C11 107.07(13) . . ?
C13 C12 H12 126.5 . . ?
C11 C12 H12 126.5 . . ?
C12 C13 C14 107.14(13) . . ?
C12 C13 H13 126.4 . . ?
C14 C13 H13 126.4 . . ?
N3 C14 C15 125.90(13) . . ?
N3 C14 C13 110.00(13) . . ?
C15 C14 C13 124.04(14) . . ?
C16 C15 C14 123.18(13) . . ?
C16 C15 C39 119.23(13) . . ?
C14 C15 C39 117.56(13) . . ?
N4 C16 C15 124.99(13) . . ?
N4 C16 C17 109.96(13) . . ?
C15 C16 C17 125.05(13) . . ?
C18 C17 C16 107.01(13) . . ?
C18 C17 H17 126.5 . . ?
C16 C17 H17 126.5 . . ?
C17 C18 C19 107.06(13) . . ?
C17 C18 H18 126.5 . . ?
C19 C18 H18 126.5 . . ?
N4 C19 C20 125.79(13) . . ?
N4 C19 C18 110.33(13) . . ?
C20 C19 C18 123.45(14) . . ?
C1 C20 C19 123.99(14) . . ?
C1 C20 C21 117.95(13) . . ?
C19 C20 C21 117.85(13) . . ?
C26 C21 C22 118.90(14) . . ?
C26 C21 C20 120.80(14) . . ?
C22 C21 C20 120.29(14) . . ?
C23 C22 C21 120.67(16) . . ?
C23 C22 H22 119.7 . . ?
C21 C22 H22 119.7 . . ?
C24 C23 C22 120.13(16) . . ?
C24 C23 H23 119.9 . . ?
C22 C23 H23 119.9 . . ?
C23 C24 C25 119.81(15) . . ?
C23 C24 H24 120.1 . . ?
C25 C24 H24 120.1 . . ?
C24 C25 C26 120.08(16) . . ?
C24 C25 H25 120.0 . . ?
C26 C25 H25 120.0 . . ?
C21 C26 C25 120.38(15) . . ?
C21 C26 H26 119.8 . . ?
C25 C26 H26 119.8 . . ?
C32 C27 C28 118.86(14) . . ?
C32 C27 C5 121.27(14) . . ?
C28 C27 C5 119.84(14) . . ?
C29 C28 C27 120.47(16) . . ?
C29 C28 H28 119.8 . . ?
C27 C28 H28 119.8 . . ?
C30 C29 C28 120.13(16) . . ?
C30 C29 H29 119.9 . . ?
C28 C29 H29 119.9 . . ?
C29 C30 C31 120.01(15) . . ?
C29 C30 H30 120.0 . . ?
C31 C30 H30 120.0 . . ?
C30 C31 C32 120.07(16) . . ?
C30 C31 H31 120.0 . . ?
C32 C31 H31 120.0 . . ?
C27 C32 C31 120.40(16) . . ?
C27 C32 H32 119.8 . . ?
C31 C32 H32 119.8 . . ?
C34 C33 C38 119.04(15) . . ?
C34 C33 C10 120.50(15) . . ?
C38 C33 C10 120.38(15) . . ?
C33 C34 C35 120.14(17) . . ?
C33 C34 H34 119.9 . . ?
C35 C34 H34 119.9 . . ?
C36 C35 C34 120.21(19) . . ?
C36 C35 H35 119.9 . . ?
C34 C35 H35 119.9 . . ?
C37 C36 C35 119.96(16) . . ?
C37 C36 H36 120.0 . . ?
C35 C36 H36 120.0 . . ?
C36 C37 C38 120.25(18) . . ?
C36 C37 H37 119.9 . . ?
C38 C37 H37 119.9 . . ?
C37 C38 C33 120.41(18) . . ?
C37 C38 H38 119.8 . . ?
C33 C38 H38 119.8 . . ?
C44 C39 C40 118.72(14) . . ?
C44 C39 C15 122.35(14) . . ?
C40 C39 C15 118.93(14) . . ?
C41 C40 C39 120.14(16) . . ?
C41 C40 H40 119.9 . . ?
C39 C40 H40 119.9 . . ?
C42 C41 C40 120.62(16) . . ?
C42 C41 H41 119.7 . . ?
C40 C41 H41 119.7 . . ?
C41 C42 C43 119.89(15) . . ?
C41 C42 H42 120.1 . . ?
C43 C42 H42 120.1 . . ?
C42 C43 C44 119.93(16) . . ?
C42 C43 H43 120.0 . . ?
C44 C43 H43 120.0 . . ?
C43 C44 C39 120.69(15) . . ?
C43 C44 H44 119.7 . . ?
C39 C44 H44 119.7 . . ?
N5 C45 C46 121.53(16) . . ?
N5 C45 C50 116.49(15) . . ?
C46 C45 C50 121.98(16) . . ?
C47 C46 C45 120.16(17) . . ?
C47 C46 H46 119.9 . . ?
C45 C46 H46 119.9 . . ?
C48 C47 C46 117.76(16) . . ?
C48 C47 C51 121.14(18) . . ?
C46 C47 C51 121.10(18) . . ?
C47 C48 C49 120.08(17) . . ?
C47 C48 H48 120.0 . . ?
C49 C48 H48 120.0 . . ?
N5 C49 C48 121.55(16) . . ?
N5 C49 C52 116.52(15) . . ?
C48 C49 C52 121.92(16) . . ?
C45 C50 H50A 109.5 . . ?
C45 C50 H50B 109.5 . . ?
H50A C50 H50B 109.5 . . ?
C45 C50 H50C 109.5 . . ?
H50A C50 H50C 109.5 . . ?
H50B C50 H50C 109.5 . . ?
C47 C51 H51A 109.5 . . ?
C47 C51 H51B 109.5 . . ?
H51A C51 H51B 109.5 . . ?
C47 C51 H51C 109.5 . . ?
H51A C51 H51C 109.5 . . ?
H51B C51 H51C 109.5 . . ?
C49 C52 H52A 109.5 . . ?
C49 C52 H52B 109.5 . . ?
H52A C52 H52B 109.5 . . ?
C49 C52 H52C 109.5 . . ?
H52A C52 H52C 109.5 . . ?
H52B C52 H52C 109.5 . . ?
Cl3 C53 Cl2 111.76(13) . . ?
Cl3 C53 H53A 109.3 . . ?
Cl2 C53 H53A 109.3 . . ?
Cl3 C53 H53B 109.3 . . ?
Cl2 C53 H53B 109.3 . . ?
H53A C53 H53B 107.9 . . ?
Cl5 C54 Cl4 111.48(13) . . ?
Cl5 C54 H54A 109.3 . . ?
Cl4 C54 H54A 109.3 . . ?
Cl5 C54 H54B 109.3 . . ?
Cl4 C54 H54B 109.3 . . ?
H54A C54 H54B 108.0 . . ?

loop_
_geom_bond_atom_site_label_1
_geom_bond_atom_site_label_2
_geom_bond_distance
_geom_bond_site_symmetry_2
_geom_bond_publ_flag
Al1 O2 1.8827(11) . ?
Al1 O1 1.9617(11) . ?
Al1 N3 1.9902(13) . ?
Al1 N1 1.9950(13) . ?
Al1 N4 2.0034(13) . ?
Al1 N2 2.0036(13) . ?
O1 H1A 0.8335 . ?
O1 H1B 0.7917 . ?
O2 H2A 0.9112 . ?
O2 H2B 0.8786 . ?
N1 C1 1.3779(19) . ?
N1 C4 1.3803(19) . ?
N2 C6 1.3761(19) . ?
N2 C9 1.3782(19) . ?
N3 C14 1.3759(19) . ?
N3 C11 1.3788(19) . ?
N4 C19 1.3769(18) . ?
N4 C16 1.3801(18) . ?
N5 C49 1.348(2) . ?
N5 C45 1.350(2) . ?
C1 C20 1.396(2) . ?
C1 C2 1.439(2) . ?
C2 C3 1.353(2) . ?
C2 H2 0.9500 . ?
C3 C4 1.437(2) . ?
C3 H3 0.9500 . ?
C4 C5 1.392(2) . ?
C5 C6 1.398(2) . ?
C5 C27 1.496(2) . ?
C6 C7 1.438(2) . ?
C7 C8 1.355(2) . ?
C7 H7 0.9500 . ?
C8 C9 1.437(2) . ?
C8 H8 0.9500 . ?
C9 C10 1.396(2) . ?
C10 C11 1.399(2) . ?
C10 C33 1.496(2) . ?
C11 C12 1.437(2) . ?
C12 C13 1.352(2) . ?
C12 H12 0.9500 . ?
C13 C14 1.437(2) . ?
C13 H13 0.9500 . ?
C14 C15 1.400(2) . ?
C15 C16 1.399(2) . ?
C15 C39 1.490(2) . ?
C16 C17 1.440(2) . ?
C17 C18 1.352(2) . ?
C17 H17 0.9500 . ?
C18 C19 1.434(2) . ?
C18 H18 0.9500 . ?
C19 C20 1.400(2) . ?
C20 C21 1.497(2) . ?
C21 C26 1.392(2) . ?
C21 C22 1.395(2) . ?
C22 C23 1.389(2) . ?
C22 H22 0.9500 . ?
C23 C24 1.384(3) . ?
C23 H23 0.9500 . ?
C24 C25 1.389(3) . ?
C24 H24 0.9500 . ?
C25 C26 1.395(2) . ?
C25 H25 0.9500 . ?
C26 H26 0.9500 . ?
C27 C32 1.391(2) . ?
C27 C28 1.392(2) . ?
C28 C29 1.391(2) . ?
C28 H28 0.9500 . ?
C29 C30 1.379(3) . ?
C29 H29 0.9500 . ?
C30 C31 1.381(3) . ?
C30 H30 0.9500 . ?
C31 C32 1.393(2) . ?
C31 H31 0.9500 . ?
C32 H32 0.9500 . ?
C33 C34 1.391(2) . ?
C33 C38 1.396(2) . ?
C34 C35 1.394(2) . ?
C34 H34 0.9500 . ?
C35 C36 1.385(3) . ?
C35 H35 0.9500 . ?
C36 C37 1.377(3) . ?
C36 H36 0.9500 . ?
C37 C38 1.390(2) . ?
C37 H37 0.9500 . ?
C38 H38 0.9500 . ?
C39 C44 1.395(2) . ?
C39 C40 1.399(2) . ?
C40 C41 1.387(2) . ?
C40 H40 0.9500 . ?
C41 C42 1.379(3) . ?
C41 H41 0.9500 . ?
C42 C43 1.386(3) . ?
C42 H42 0.9500 . ?
C43 C44 1.388(2) . ?
C43 H43 0.9500 . ?
C44 H44 0.9500 . ?
C45 C46 1.390(2) . ?
C45 C50 1.499(2) . ?
C46 C47 1.387(3) . ?
C46 H46 0.9500 . ?
C47 C48 1.384(3) . ?
C47 C51 1.509(2) . ?
C48 C49 1.393(2) . ?
C48 H48 0.9500 . ?
C49 C52 1.497(2) . ?
C50 H50A 0.9800 . ?
C50 H50B 0.9800 . ?
C50 H50C 0.9800 . ?
C51 H51A 0.9800 . ?
C51 H51B 0.9800 . ?
C51 H51C 0.9800 . ?
C52 H52A 0.9800 . ?
C52 H52B 0.9800 . ?
C52 H52C 0.9800 . ?
C53 Cl3 1.751(2) . ?
C53 Cl2 1.771(3) . ?
C53 H53A 0.9900 . ?
C53 H53B 0.9900 . ?
C54 Cl5 1.757(3) . ?
C54 Cl4 1.763(3) . ?
C54 H54A 0.9900 . ?
C54 H54B 0.9900 . ?

loop_
_geom_hbond_atom_site_label_D
_geom_hbond_atom_site_label_H
_geom_hbond_atom_site_label_A
_geom_hbond_distance_DH
_geom_hbond_distance_HA
_geom_hbond_distance_DA
_geom_hbond_angle_DHA
_geom_hbond_site_symmetry_A
_geom_hbond_publ_flag
O1 H1A N5 0.83 2.00 2.8260(17) 171.1 . yes
O2 H2A Cl1 0.91 2.03 2.9364(11) 173.5 . yes
O1 H1B N5 0.79 2.10 2.8884(17) 174.4 2_667 yes
O2 H2B Cl1 0.88 2.11 2.9843(11) 174.6 2_666 yes

loop_
_geom_torsion_atom_site_label_1
_geom_torsion_atom_site_label_2
_geom_torsion_atom_site_label_3
_geom_torsion_atom_site_label_4
_geom_torsion
_geom_torsion_site_symmetry_1
_geom_torsion_site_symmetry_2
_geom_torsion_site_symmetry_3
_geom_torsion_site_symmetry_4
_geom_torsion_publ_flag
C4 N1 C1 C20 -176.79(15) . . . . ?
Al1 N1 C1 C20 -1.5(2) . . . . ?
C4 N1 C1 C2 0.81(16) . . . . ?
Al1 N1 C1 C2 176.12(10) . . . . ?
N1 C1 C2 C3 -2.28(18) . . . . ?
C20 C1 C2 C3 175.36(15) . . . . ?
C1 C2 C3 C4 2.70(18) . . . . ?
C1 N1 C4 C5 -176.08(14) . . . . ?
Al1 N1 C4 C5 8.6(2) . . . . ?
C1 N1 C4 C3 0.88(17) . . . . ?
Al1 N1 C4 C3 -174.42(10) . . . . ?
C2 C3 C4 N1 -2.33(18) . . . . ?
C2 C3 C4 C5 174.68(15) . . . . ?
N1 C4 C5 C6 2.6(2) . . . . ?
C3 C4 C5 C6 -173.99(15) . . . . ?
N1 C4 C5 C27 -178.67(14) . . . . ?
C3 C4 C5 C27 4.8(2) . . . . ?
C9 N2 C6 C5 178.83(14) . . . . ?
Al1 N2 C6 C5 -1.2(2) . . . . ?
C9 N2 C6 C7 1.35(17) . . . . ?
Al1 N2 C6 C7 -178.73(10) . . . . ?
C4 C5 C6 N2 -6.4(2) . . . . ?
C27 C5 C6 N2 174.81(14) . . . . ?
C4 C5 C6 C7 170.73(15) . . . . ?
C27 C5 C6 C7 -8.1(2) . . . . ?
N2 C6 C7 C8 0.01(18) . . . . ?
C5 C6 C7 C8 -177.50(15) . . . . ?
C6 C7 C8 C9 -1.32(18) . . . . ?
C6 N2 C9 C10 175.48(15) . . . . ?
Al1 N2 C9 C10 -4.4(2) . . . . ?
C6 N2 C9 C8 -2.18(17) . . . . ?
Al1 N2 C9 C8 177.90(10) . . . . ?
C7 C8 C9 N2 2.24(18) . . . . ?
C7 C8 C9 C10 -175.45(15) . . . . ?
N2 C9 C10 C11 -2.9(2) . . . . ?
C8 C9 C10 C11 174.46(15) . . . . ?
N2 C9 C10 C33 -178.81(14) . . . . ?
C8 C9 C10 C33 -1.5(2) . . . . ?
C14 N3 C11 C10 -174.64(15) . . . . ?
Al1 N3 C11 C10 1.4(2) . . . . ?
C14 N3 C11 C12 1.31(17) . . . . ?
Al1 N3 C11 C12 177.34(10) . . . . ?
C9 C10 C11 N3 4.5(3) . . . . ?
C33 C10 C11 N3 -179.48(14) . . . . ?
C9 C10 C11 C12 -170.90(15) . . . . ?
C33 C10 C11 C12 5.1(2) . . . . ?
N3 C11 C12 C13 -1.26(18) . . . . ?
C10 C11 C12 C13 174.77(15) . . . . ?
C11 C12 C13 C14 0.66(18) . . . . ?
C11 N3 C14 C15 -178.34(14) . . . . ?
Al1 N3 C14 C15 5.6(2) . . . . ?
C11 N3 C14 C13 -0.90(16) . . . . ?
Al1 N3 C14 C13 -176.94(10) . . . . ?
C12 C13 C14 N3 0.13(18) . . . . ?
C12 C13 C14 C15 177.64(15) . . . . ?
N3 C14 C15 C16 7.8(2) . . . . ?
C13 C14 C15 C16 -169.28(15) . . . . ?
N3 C14 C15 C39 -170.23(14) . . . . ?
C13 C14 C15 C39 12.7(2) . . . . ?
C19 N4 C16 C15 -179.25(14) . . . . ?
Al1 N4 C16 C15 -8.5(2) . . . . ?
C19 N4 C16 C17 0.58(16) . . . . ?
Al1 N4 C16 C17 171.28(10) . . . . ?
C14 C15 C16 N4 -6.2(2) . . . . ?
C39 C15 C16 N4 171.80(14) . . . . ?
C14 C15 C16 C17 173.98(14) . . . . ?
C39 C15 C16 C17 -8.0(2) . . . . ?
N4 C16 C17 C18 1.20(18) . . . . ?
C15 C16 C17 C18 -178.98(14) . . . . ?
C16 C17 C18 C19 -2.39(17) . . . . ?
C16 N4 C19 C20 170.57(14) . . . . ?
Al1 N4 C19 C20 -0.2(2) . . . . ?
C16 N4 C19 C18 -2.08(16) . . . . ?
Al1 N4 C19 C18 -172.84(10) . . . . ?
C17 C18 C19 N4 2.88(18) . . . . ?
C17 C18 C19 C20 -169.98(14) . . . . ?
N1 C1 C20 C19 6.3(2) . . . . ?
C2 C1 C20 C19 -170.96(15) . . . . ?
N1 C1 C20 C21 -178.95(14) . . . . ?
C2 C1 C20 C21 3.8(2) . . . . ?
N4 C19 C20 C1 -5.4(2) . . . . ?
C18 C19 C20 C1 166.30(15) . . . . ?
N4 C19 C20 C21 179.83(14) . . . . ?
C18 C19 C20 C21 -8.4(2) . . . . ?
C1 C20 C21 C26 109.67(17) . . . . ?
C19 C20 C21 C26 -75.28(19) . . . . ?
C1 C20 C21 C22 -70.10(19) . . . . ?
C19 C20 C21 C22 104.95(17) . . . . ?
C26 C21 C22 C23 -1.1(2) . . . . ?
C20 C21 C22 C23 178.70(14) . . . . ?
C21 C22 C23 C24 0.0(2) . . . . ?
C22 C23 C24 C25 1.3(3) . . . . ?
C23 C24 C25 C26 -1.6(3) . . . . ?
C22 C21 C26 C25 0.8(2) . . . . ?
C20 C21 C26 C25 -178.97(15) . . . . ?
C24 C25 C26 C21 0.5(3) . . . . ?
C4 C5 C27 C32 -71.0(2) . . . . ?
C6 C5 C27 C32 107.87(17) . . . . ?
C4 C5 C27 C28 111.13(17) . . . . ?
C6 C5 C27 C28 -70.02(19) . . . . ?
C32 C27 C28 C29 -2.5(2) . . . . ?
C5 C27 C28 C29 175.40(15) . . . . ?
C27 C28 C29 C30 0.9(3) . . . . ?
C28 C29 C30 C31 1.5(3) . . . . ?
C29 C30 C31 C32 -2.1(3) . . . . ?
C28 C27 C32 C31 1.9(2) . . . . ?
C5 C27 C32 C31 -175.97(15) . . . . ?
C30 C31 C32 C27 0.3(3) . . . . ?
C9 C10 C33 C34 68.2(2) . . . . ?
C11 C10 C33 C34 -107.99(18) . . . . ?
C9 C10 C33 C38 -115.11(17) . . . . ?
C11 C10 C33 C38 68.7(2) . . . . ?
C38 C33 C34 C35 -0.4(3) . . . . ?
C10 C33 C34 C35 176.25(16) . . . . ?
C33 C34 C35 C36 0.4(3) . . . . ?
C34 C35 C36 C37 0.1(3) . . . . ?
C35 C36 C37 C38 -0.5(3) . . . . ?
C36 C37 C38 C33 0.5(3) . . . . ?
C34 C33 C38 C37 0.0(2) . . . . ?
C10 C33 C38 C37 -176.67(15) . . . . ?
C16 C15 C39 C44 59.7(2) . . . . ?
C14 C15 C39 C44 -122.18(16) . . . . ?
C16 C15 C39 C40 -119.60(16) . . . . ?
C14 C15 C39 C40 58.53(19) . . . . ?
C44 C39 C40 C41 0.4(2) . . . . ?
C15 C39 C40 C41 179.76(14) . . . . ?
C39 C40 C41 C42 -0.1(2) . . . . ?
C40 C41 C42 C43 -0.5(3) . . . . ?
C41 C42 C43 C44 0.7(2) . . . . ?
C42 C43 C44 C39 -0.4(2) . . . . ?
C40 C39 C44 C43 -0.2(2) . . . . ?
C15 C39 C44 C43 -179.47(14) . . . . ?
C49 N5 C45 C46 0.6(2) . . . . ?
C49 N5 C45 C50 -179.26(14) . . . . ?
N5 C45 C46 C47 -1.5(2) . . . . ?
C50 C45 C46 C47 178.31(16) . . . . ?
C45 C46 C47 C48 1.2(2) . . . . ?
C45 C46 C47 C51 -177.96(16) . . . . ?
C46 C47 C48 C49 -0.1(2) . . . . ?
C51 C47 C48 C49 179.09(16) . . . . ?
C45 N5 C49 C48 0.6(2) . . . . ?
C45 N5 C49 C52 -178.88(14) . . . . ?
C47 C48 C49 N5 -0.8(2) . . . . ?
C47 C48 C49 C52 178.61(15) . . . . ?
